data_2007673
loop_
_publ_author_name
'Barnes, John C.  '
'Longhurst, Rayne W.'
'Weakley, Timothy J.R.'

_publ_section_title
;
 Ethylenediammonium Bis(monohydrogen oxalate) Monohydrate and Two
 Modifications of Trimethylenediammonium Bis(monohydrogen oxalate)
 Monohydrate
;
_journal_issue 9
_journal_name_full 'Acta Crystallographica Section C'
_journal_page_first 1347
_journal_page_last 1351
_journal_paper_doi 10.1107/S0108270198003734
_journal_volume 54
_journal_year 1998
_chemical_formula_iupac 'C2 H10 N2 2+ , 2C2 H O4 - , H2 O'
_chemical_formula_moiety 'C2 H10 N2, 2(C2 H O4), H2 O'
_chemical_formula_sum 'C6 H14 N2 O9'
_chemical_formula_weight 258.20
_chemical_name_systematic
;
ethylenediammonium bis(monohydrogenoxalate) monohydrate
;
_space_group_IT_number 15
_symmetry_cell_setting monoclinic
_symmetry_space_group_name_Hall '-C 2yc'
_symmetry_space_group_name_H-M 'C 1 2/c 1'
_audit_creation_method SHELXL-97
_cell_angle_alpha 90.0000(10)
_cell_angle_beta 126.8700(6)
_cell_angle_gamma 90.0000(11)
_cell_formula_units_Z 4
_cell_length_a 17.9713(12)
_cell_length_b 5.6693(9)
_cell_length_c 13.9522(11)
_cell_measurement_reflns_used 25
_cell_measurement_temperature 295(2)
_cell_measurement_theta_max 15.0
_cell_measurement_theta_min 14.0
_cell_volume 1137.2(2)
_computing_cell_refinement 'CAD-4 Software'
_computing_data_collection 'CAD-4 Software (Enraf-Nonius, 1989)'
_computing_data_reduction 'XCAD4 (Harms & Wocadlo, 1996)'
_computing_molecular_graphics 'PLUTON (Spek, 1992a), PLATON (Spek, 1992b)'
_computing_structure_refinement 'SHELXL97 (Sheldrick, 1997)'
_computing_structure_solution 'SHELXS97 (Sheldrick, 1997)'
_diffrn_ambient_temperature 295(2)
_diffrn_measured_fraction_theta_full 0.453
_diffrn_measured_fraction_theta_max
;
0.906
;
_diffrn_measurement_device_type 'Enraf-Nonius CAD4'
_diffrn_measurement_method \w--2\q
_diffrn_radiation_monochromator graphite
_diffrn_radiation_source 'fine-focus sealed tube'
_diffrn_radiation_type MoK\a
_diffrn_radiation_wavelength 0.71069
_diffrn_reflns_av_R_equivalents 0.0071
_diffrn_reflns_av_sigmaI/netI 0.0304
_diffrn_reflns_limit_h_max 18
_diffrn_reflns_limit_h_min -23
_diffrn_reflns_limit_k_max 7
_diffrn_reflns_limit_k_min 0
_diffrn_reflns_limit_l_max 18
_diffrn_reflns_limit_l_min 0
_diffrn_reflns_number 1364
_diffrn_reflns_theta_full 27.46
_diffrn_reflns_theta_max 27.46
_diffrn_reflns_theta_min 2.83
_diffrn_standards_decay_% 2
_diffrn_standards_interval_time 60
_diffrn_standards_number 3
_exptl_absorpt_coefficient_mu 0.144
_exptl_absorpt_correction_type none
_exptl_crystal_colour colourless
_exptl_crystal_density_diffrn 1.508
_exptl_crystal_density_method 'not measured'
_exptl_crystal_description prism
_exptl_crystal_F_000 544
_exptl_crystal_size_max 0.40
_exptl_crystal_size_mid 0.17
_exptl_crystal_size_min 0.07
_refine_diff_density_max 0.339
_refine_diff_density_min -0.491
_refine_ls_extinction_method none
_refine_ls_goodness_of_fit_ref 1.064
_refine_ls_hydrogen_treatment refxyz
_refine_ls_matrix_type full
_refine_ls_number_parameters 99
_refine_ls_number_reflns 1307
_refine_ls_number_restraints 0
_refine_ls_restrained_S_all 1.064
_refine_ls_R_factor_all 0.0746
_refine_ls_R_factor_gt 0.0447
_refine_ls_shift/su_max 0.012
_refine_ls_shift/su_mean 0.002
_refine_ls_structure_factor_coef Fsqd
_refine_ls_weighting_details 'w = 1/[\s^2^(Fo^2^)+(0.0829P)^2^+0.6648P] where P=(Fo^2^+2Fc^2^)/3'
_refine_ls_weighting_scheme calc
_refine_ls_wR_factor_ref 0.1199
_reflns_number_gt 930
_reflns_number_total 1307
_reflns_threshold_expression I>2\s(I)
_cod_data_source_file sx1061.cif
_cod_data_source_block 1
_cod_depositor_comments
;
The following automatic conversions were performed:

'_refine_ls_weighting_scheme' value 'calc w =
1/[\s^2^(Fo^2^)+(0.0829P)^2^+0.6648P] where P=(Fo^2^+2Fc^2^)/3' was
changed to 'calc'. New tag '_refine_ls_weighting_details' was
created. The value of the new tag was set to 'w =
1/[\s^2^(Fo^2^)+(0.0829P)^2^+0.6648P] where P=(Fo^2^+2Fc^2^)/3'.

Automatic conversion script
Id: cif_fix_values 3143 2015-03-26 13:38:13Z robertas 
;
_cod_original_sg_symbol_H-M 'C 2/c'
_cod_database_code 2007673

loop_
_symmetry_equiv_pos_as_xyz
'x, y, z'
'-x, y, -z+1/2'
'x+1/2, y+1/2, z'
'-x+1/2, y+1/2, -z+1/2'
'-x, -y, -z'
'x, -y, z-1/2'
'-x+1/2, -y+1/2, -z'
'x+1/2, -y+1/2, z-1/2'

loop_
_atom_site_label
_atom_site_fract_x
_atom_site_fract_y
_atom_site_fract_z
_atom_site_U_iso_or_equiv
_atom_site_adp_type
_atom_site_calc_flag
_atom_site_refinement_flags
_atom_site_occupancy
_atom_site_disorder_assembly
_atom_site_disorder_group
_atom_site_type_symbol
N1 .11983(10) .2468(3) .40310(14) .0336(4) Uani d . 1 . . N
H11 .0765(15) .118(5) .368(2) .050 Uiso d . 1 . . H
H12 .1095(15) .355(5) .346(2) .050 Uiso d . 1 . . H
H13 .1119(16) .312(4) .454(2) .050 Uiso d . 1 . . H
C2 .21540(13) .1510(3) .46988(18) .0334(4) Uani d . 1 . . C
H21 .2214(15) .073(5) .414(2) .050 Uiso d . 1 . . H
H22 .2248(16) .049(5) .525(2) .050 Uiso d . 1 . . H
O11 -.10157(11) -.5658(2) .76515(13) .0486(4) Uani d . 1 . . O
O12 -.11481(12) -.7198(2) .90017(14) .0533(5) Uani d . 1 . . O
C13 -.11119(12) -.5517(3) .84555(16) .0319(4) Uani d . 1 . . C
C14 -.11860(12) -.3050(3) .88605(16) .0316(4) Uani d . 1 . . C
O15 -.11019(13) -.1354(2) .83004(15) .0528(5) Uani d . 1 . . O
H151 -.1096(19) .000(6) .859(3) .079 Uiso d . 1 . . H
O16 -.12942(12) -.2814(2) .96233(15) .0526(4) Uani d . 1 . . O
O21 .0000 .1021(3) .7500 .0345(4) Uani d S 1 . . O
H211 -.0302(16) .195(5) .761(2) .052 Uiso d . 1 . . H

loop_
_atom_site_aniso_label
_atom_site_aniso_U_11
_atom_site_aniso_U_22
_atom_site_aniso_U_33
_atom_site_aniso_U_12
_atom_site_aniso_U_13
_atom_site_aniso_U_23
N1 .0366(8) .0380(8) .0308(7) -.0033(7) .0227(6) -.0016(7)
C2 .0384(9) .0285(9) .0370(9) -.0019(7) .0246(8) .0014(7)
O11 .0934(11) .0282(7) .0554(9) .0175(7) .0612(9) .0091(6)
O12 .1085(13) .0214(6) .0667(10) .0032(7) .0721(10) .0035(6)
C13 .0497(10) .0216(8) .0370(9) .0065(7) .0327(8) .0042(7)
C14 .0474(10) .0224(8) .0375(9) .0028(7) .0322(8) .0018(7)
O15 .1095(13) .0198(6) .0661(10) .0011(7) .0724(10) .0015(6)
O16 .0991(12) .0311(7) .0686(10) .0022(7) .0722(10) -.0013(7)
O21 .0445(10) .0258(8) .0467(10) .000 .0346(9) .000

loop_
_atom_type_symbol
_atom_type_description
_atom_type_scat_dispersion_real
_atom_type_scat_dispersion_imag
_atom_type_scat_source
C C 0.0033 0.0016 'International Tables Vol C Tables 4.2.6.8 and 6.1.1.4'
H H 0.0000 0.0000 'International Tables Vol C Tables 4.2.6.8 and 6.1.1.4'
N N 0.0061 0.0033 'International Tables Vol C Tables 4.2.6.8 and 6.1.1.4'
O O 0.0106 0.0060 'International Tables Vol C Tables 4.2.6.8 and 6.1.1.4'

loop_
_geom_angle_atom_site_label_1
_geom_angle_atom_site_label_2
_geom_angle_atom_site_label_3
_geom_angle_site_symmetry_3
_geom_angle
_geom_angle_publ_flag
N1 C2 C2 7_556 109.63(19) yes
O11 C13 O12 . 126.34(16) yes
O11 C13 C14 . 118.73(15) yes
O12 C13 C14 . 114.92(14) yes
O16 C14 O15 . 126.07(16) yes
O16 C14 C13 . 121.44(15) yes
O15 C14 C13 . 112.47(14) yes

loop_
_geom_bond_atom_site_label_1
_geom_bond_atom_site_label_2
_geom_bond_site_symmetry_2
_geom_bond_distance
_geom_bond_publ_flag
N1 C2 . 1.481(2) yes
C2 C2 7_556 1.503(4) yes
O11 C13 . 1.236(2) yes
O12 C13 . 1.246(2) yes
C13 C14 . 1.544(2) yes
C14 O16 . 1.199(2) yes
C14 O15 . 1.304(2) yes

loop_
_geom_hbond_atom_site_label_D
_geom_hbond_atom_site_label_H
_geom_hbond_atom_site_label_A
_geom_hbond_site_symmetry_A
_geom_hbond_distance_DH
_geom_hbond_distance_HA
_geom_hbond_distance_DA
_geom_hbond_angle_DHA
N1 H11 O21 5_556 0.96(3) 1.86(3) 2.756(2) 155(2)
N1 H12 O11 5_556 0.93(3) 1.90(3) 2.822(2) 174(2)
N1 H13 O12 2_566 0.88(3) 2.01(3) 2.806(2) 149(2)
N1 H13 O16 2_566 0.88(3) 2.52(2) 3.212(2) 136(2)
O15 H151 O12 1_565 0.86(3) 1.71(3) 2.5717(19) 174(3)
O21 H211 O11 1_565 0.83(2) 1.89(2) 2.7176(18) 171(2)

loop_
_geom_torsion_atom_site_label_1
_geom_torsion_atom_site_label_2
_geom_torsion_atom_site_label_3
_geom_torsion_atom_site_label_4
_geom_torsion_site_symmetry_3
_geom_torsion_site_symmetry_4
_geom_torsion
_geom_torsion_publ_flag
O12 C13 C14 O15 . . 177.06(18) yes
N1 C2 C2 N1 7_556 7_556 180.0 yes
